data_7008205
loop_
_publ_author_name
'Mehdoui, Thouraya'
'Berthet, Jean-Claude'
'Thuery, Pierre'
'Ephritikhine, Michel'

_publ_section_title
;
 The distinct affinity of cyclopentadienyl ligands towards trivalent
 uranium over lanthanide ions. Evidence for cooperative ligation and
 back-bonding in the actinide complexes.
;
_journal_issue 7
_journal_name_full 'Dalton transactions (Cambridge, England : 2003)'
_journal_page_first 1263
_journal_page_last 1272
_journal_paper_doi 10.1039/b419088b
_journal_year 2005
_chemical_formula_sum 'C28 H36 I N2 Nd'
_chemical_formula_weight 671.73
_space_group_IT_number 14
_symmetry_cell_setting monoclinic
_symmetry_space_group_name_Hall '-P 2ybc'
_symmetry_space_group_name_H-M 'P 1 21/c 1'
_atom_sites_solution_hydrogens geom
_atom_sites_solution_primary direct
_atom_sites_solution_secondary difmap
_audit_creation_method SHELXL-97
_cell_angle_alpha 90.00
_cell_angle_beta 113.365(2)
_cell_angle_gamma 90.00
_cell_formula_units_Z 12
_cell_length_a 20.3034(3)
_cell_length_b 26.7966(6)
_cell_length_c 16.9004(3)
_cell_measurement_reflns_used 121274
_cell_measurement_temperature 100(2)
_cell_measurement_theta_max 25.68
_cell_measurement_theta_min 3.03
_cell_volume 8440.9(3)
_computing_cell_refinement 'DENZO-SMN (Otwinowski & Minor, 1997)'
_computing_data_collection 'Kappa-CCD software (Nonius B.V., 1998)'
_computing_data_reduction 'DENZO-SMN (Otwinowski & Minor, 1997)'
_computing_molecular_graphics 'SHELXTL (Sheldrick, 1999)'
_computing_publication_material 'SHELXTL (Sheldrick, 1999); PLATON (Spek, 2003)'
_computing_structure_refinement 'SHELXL-97 (Sheldrick, 1997)'
_computing_structure_solution 'SHELXS-97 (Sheldrick, 1997)'
_diffrn_ambient_temperature 100(2)
_diffrn_measured_fraction_theta_full 0.995
_diffrn_measured_fraction_theta_max 0.995
_diffrn_measurement_device_type 'Nonius Kappa-CCD area-detector diffractometer'
_diffrn_measurement_method 'one \f and three \w scans with 2\% steps'
_diffrn_radiation_monochromator graphite
_diffrn_radiation_source 'fine-focus sealed tube'
_diffrn_radiation_type MoK\a
_diffrn_radiation_wavelength 0.71073
_diffrn_reflns_av_R_equivalents 0.0989
_diffrn_reflns_av_sigmaI/netI 0.0567
_diffrn_reflns_limit_h_max 24
_diffrn_reflns_limit_h_min -24
_diffrn_reflns_limit_k_max 32
_diffrn_reflns_limit_k_min -32
_diffrn_reflns_limit_l_max 20
_diffrn_reflns_limit_l_min -20
_diffrn_reflns_number 121274
_diffrn_reflns_theta_full 25.68
_diffrn_reflns_theta_max 25.68
_diffrn_reflns_theta_min 3.03
_diffrn_standards_decay_% 0
_diffrn_standards_interval_time 0
_exptl_absorpt_coefficient_mu 2.959
_exptl_absorpt_correction_T_max 0.722
_exptl_absorpt_correction_T_min 0.438
_exptl_absorpt_correction_type refdelf
_exptl_absorpt_process_details 'program DELABS from PLATON (Spek, 2003)'
_exptl_crystal_colour 'translucent light blue'
_exptl_crystal_density_diffrn 1.586
_exptl_crystal_density_meas ?
_exptl_crystal_description parallelepiped
_exptl_crystal_F_000 3972
_exptl_crystal_size_max 0.35
_exptl_crystal_size_mid 0.14
_exptl_crystal_size_min 0.11
_refine_diff_density_max 1.145
_refine_diff_density_min -1.052
_refine_diff_density_rms 0.188
_refine_ls_extinction_method none
_refine_ls_goodness_of_fit_ref 1.104
_refine_ls_hydrogen_treatment constr
_refine_ls_matrix_type full
_refine_ls_number_parameters 883
_refine_ls_number_reflns 15940
_refine_ls_number_restraints 0
_refine_ls_restrained_S_all 1.104
_refine_ls_R_factor_all 0.0857
_refine_ls_R_factor_gt 0.0627
_refine_ls_shift/su_max 0.002
_refine_ls_shift/su_mean 0.000
_refine_ls_structure_factor_coef Fsqd
_refine_ls_weighting_details 'calc w=1/[\s^2^(Fo^2^)+(0.0516P)^2^+62.6001P] where P=(Fo^2^+2Fc^2^)/3'
_refine_ls_weighting_scheme calc
_refine_ls_wR_factor_gt 0.1554
_refine_ls_wR_factor_ref 0.1618
_reflns_number_gt 11481
_reflns_number_total 15940
_reflns_threshold_expression >2sigma(I)
_cod_data_source_file b419088b.txt
_cod_data_source_block 2
_cod_original_sg_symbol_H-M 'P 21/c'
_cod_database_code 7008205

loop_
_symmetry_equiv_pos_as_xyz
'x, y, z'
'-x, y+1/2, -z+1/2'
'-x, -y, -z'
'x, -y-1/2, z-1/2'

loop_
_atom_site_label
_atom_site_type_symbol
_atom_site_fract_x
_atom_site_fract_y
_atom_site_fract_z
_atom_site_U_iso_or_equiv
_atom_site_adp_type
_atom_site_occupancy
_atom_site_symmetry_multiplicity
_atom_site_calc_flag
_atom_site_refinement_flags
_atom_site_disorder_assembly
_atom_site_disorder_group
Nd1 Nd 0.02253(3) 0.28494(2) 0.35214(3) 0.04242(14) Uani 1 1 d . . .
Nd2 Nd 0.25161(3) 0.56204(2) 0.48241(3) 0.04243(14) Uani 1 1 d . . .
Nd3 Nd 0.54115(3) 0.72308(2) 0.33592(3) 0.04211(14) Uani 1 1 d . . .
I1 I -0.03925(4) 0.22456(3) 0.17835(4) 0.04798(17) Uani 1 1 d . . .
I2 I 0.24428(3) 0.44458(2) 0.49126(4) 0.04609(17) Uani 1 1 d . . .
I3 I 0.48571(4) 0.77941(3) 0.15613(4) 0.04894(17) Uani 1 1 d . . .
N1A N -0.0990(4) 0.2463(3) 0.3619(5) 0.0447(19) Uani 1 1 d . . .
N2A N 0.1306(4) 0.2996(3) 0.2967(5) 0.0449(19) Uani 1 1 d . . .
N1B N 0.1055(4) 0.5499(3) 0.4282(5) 0.0435(18) Uani 1 1 d . . .
N2B N 0.3951(4) 0.5428(3) 0.5428(5) 0.047(2) Uani 1 1 d . . .
N1C N 0.6491(4) 0.6960(3) 0.2852(5) 0.0455(19) Uani 1 1 d . . .
N2C N 0.4150(4) 0.7587(3) 0.3363(5) 0.0454(19) Uani 1 1 d . . .
C1B C 0.2759(5) 0.5744(4) 0.6610(6) 0.046(2) Uani 1 1 d . . .
C1A C -0.0368(5) 0.3773(3) 0.2654(6) 0.044(2) Uani 1 1 d . . .
C1C C 0.6038(5) 0.8130(4) 0.4285(6) 0.044(2) Uani 1 1 d . . .
C2C C 0.6603(5) 0.7817(4) 0.4311(6) 0.048(2) Uani 1 1 d . . .
H2C H 0.6918 0.7883 0.4049 0.058 Uiso 1 1 calc R . .
C2B C 0.2074(5) 0.5941(4) 0.6107(6) 0.048(2) Uani 1 1 d . . .
H2B H 0.1640 0.5814 0.6082 0.058 Uiso 1 1 calc R . .
C2A C 0.0343(6) 0.3869(4) 0.3259(7) 0.055(3) Uani 1 1 d . . .
H2A H 0.0729 0.3956 0.3123 0.066 Uiso 1 1 calc R . .
C3B C 0.2150(6) 0.6353(4) 0.5657(7) 0.052(3) Uani 1 1 d . . .
H3B H 0.1777 0.6546 0.5279 0.063 Uiso 1 1 calc R . .
C3A C 0.0368(5) 0.3811(4) 0.4093(7) 0.047(2) Uani 1 1 d . . .
H3A H 0.0766 0.3868 0.4602 0.056 Uiso 1 1 calc R . .
C3C C 0.6614(5) 0.7394(4) 0.4791(6) 0.052(3) Uani 1 1 d . . .
H3C H 0.6937 0.7131 0.4909 0.062 Uiso 1 1 calc R . .
C4C C 0.6056(5) 0.7434(4) 0.5064(6) 0.050(2) Uani 1 1 d . . .
H4C H 0.5940 0.7201 0.5396 0.060 Uiso 1 1 calc R . .
C4B C 0.2896(6) 0.6432(4) 0.5868(6) 0.052(3) Uani 1 1 d . . .
H4B H 0.3101 0.6681 0.5658 0.062 Uiso 1 1 calc R . .
C4A C -0.0314(6) 0.3652(4) 0.4032(7) 0.051(3) Uani 1 1 d . . .
H4A H -0.0441 0.3575 0.4490 0.061 Uiso 1 1 calc R . .
C5C C 0.5699(5) 0.7881(4) 0.4757(6) 0.046(2) Uani 1 1 d . . .
H5C H 0.5302 0.7997 0.4847 0.056 Uiso 1 1 calc R . .
C5B C 0.3252(5) 0.6058(4) 0.6452(6) 0.051(3) Uani 1 1 d . . .
H5B H 0.3747 0.6020 0.6704 0.061 Uiso 1 1 calc R . .
C5A C -0.0765(6) 0.3631(4) 0.3153(7) 0.048(2) Uani 1 1 d . . .
H5A H -0.1246 0.3539 0.2929 0.058 Uiso 1 1 calc R . .
C6B C 0.2933(5) 0.5353(4) 0.7323(6) 0.047(2) Uani 1 1 d . . .
C6A C -0.0667(5) 0.3889(4) 0.1695(6) 0.047(2) Uani 1 1 d . . .
C6C C 0.5913(5) 0.8677(4) 0.3988(7) 0.050(2) Uani 1 1 d . . .
C7C C 0.6243(6) 0.8796(4) 0.3346(7) 0.062(3) Uani 1 1 d . . .
H7C1 H 0.6754 0.8750 0.3615 0.093 Uiso 1 1 calc R . .
H7C2 H 0.6139 0.9136 0.3158 0.093 Uiso 1 1 calc R . .
H7C3 H 0.6046 0.8577 0.2858 0.093 Uiso 1 1 calc R . .
C7B C 0.3143(6) 0.5624(4) 0.8187(7) 0.063(3) Uani 1 1 d . . .
H7B1 H 0.3258 0.5383 0.8643 0.094 Uiso 1 1 calc R . .
H7B2 H 0.2750 0.5827 0.8175 0.094 Uiso 1 1 calc R . .
H7B3 H 0.3554 0.5831 0.8285 0.094 Uiso 1 1 calc R . .
C7A C -0.0764(6) 0.4461(4) 0.1612(8) 0.062(3) Uani 1 1 d . . .
H7A1 H -0.1089 0.4566 0.1865 0.093 Uiso 1 1 calc R . .
H7A2 H -0.0954 0.4553 0.1014 0.093 Uiso 1 1 calc R . .
H7A3 H -0.0308 0.4621 0.1905 0.093 Uiso 1 1 calc R . .
C8C C 0.5097(5) 0.8791(4) 0.3571(7) 0.057(3) Uani 1 1 d . . .
H8C1 H 0.4867 0.8565 0.3100 0.085 Uiso 1 1 calc R . .
H8C2 H 0.5024 0.9128 0.3360 0.085 Uiso 1 1 calc R . .
H8C3 H 0.4895 0.8750 0.3993 0.085 Uiso 1 1 calc R . .
C8A C -0.1393(5) 0.3643(4) 0.1210(7) 0.055(3) Uani 1 1 d . . .
H8A1 H -0.1334 0.3287 0.1222 0.083 Uiso 1 1 calc R . .
H8A2 H -0.1588 0.3757 0.0624 0.083 Uiso 1 1 calc R . .
H8A3 H -0.1713 0.3730 0.1481 0.083 Uiso 1 1 calc R . .
C8B C 0.2280(6) 0.5012(4) 0.7153(7) 0.061(3) Uani 1 1 d . . .
H8B1 H 0.2395 0.4770 0.7607 0.091 Uiso 1 1 calc R . .
H8B2 H 0.2159 0.4843 0.6612 0.091 Uiso 1 1 calc R . .
H8B3 H 0.1880 0.5210 0.7133 0.091 Uiso 1 1 calc R . .
C9A C -0.0141(6) 0.3731(4) 0.1289(7) 0.055(3) Uani 1 1 d . . .
H9A1 H 0.0324 0.3869 0.1619 0.082 Uiso 1 1 calc R . .
H9A2 H -0.0310 0.3853 0.0708 0.082 Uiso 1 1 calc R . .
H9A3 H -0.0110 0.3374 0.1288 0.082 Uiso 1 1 calc R . .
C9B C 0.3580(5) 0.5026(4) 0.7362(6) 0.051(3) Uani 1 1 d . . .
H9B1 H 0.3990 0.5235 0.7470 0.077 Uiso 1 1 calc R . .
H9B2 H 0.3459 0.4856 0.6822 0.077 Uiso 1 1 calc R . .
H9B3 H 0.3689 0.4785 0.7817 0.077 Uiso 1 1 calc R . .
C9C C 0.6257(6) 0.9005(4) 0.4799(7) 0.060(3) Uani 1 1 d . . .
H9C1 H 0.6006 0.8956 0.5170 0.089 Uiso 1 1 calc R . .
H9C2 H 0.6228 0.9349 0.4633 0.089 Uiso 1 1 calc R . .
H9C3 H 0.6751 0.8912 0.5100 0.089 Uiso 1 1 calc R . .
C10C C 0.4791(5) 0.6280(4) 0.2644(6) 0.045(2) Uani 1 1 d . . .
C10A C 0.0947(5) 0.2015(4) 0.4583(6) 0.048(2) Uani 1 1 d . . .
C10B C 0.2234(5) 0.5637(4) 0.3010(6) 0.048(2) Uani 1 1 d . . .
C11A C 0.0551(5) 0.2251(4) 0.5000(6) 0.045(2) Uani 1 1 d . . .
H11A H 0.0168 0.2108 0.5090 0.053 Uiso 1 1 calc R . .
C11B C 0.1813(5) 0.6008(4) 0.3150(6) 0.048(2) Uani 1 1 d . . .
H11B H 0.1314 0.6008 0.2918 0.058 Uiso 1 1 calc R . .
C11C C 0.4439(5) 0.6457(4) 0.3161(7) 0.048(2) Uani 1 1 d . . .
H11C H 0.3958 0.6550 0.2956 0.058 Uiso 1 1 calc R . .
C12A C 0.0819(6) 0.2730(4) 0.5258(6) 0.052(3) Uani 1 1 d . . .
H12A H 0.0649 0.2959 0.5546 0.063 Uiso 1 1 calc R . .
C12B C 0.2243(6) 0.6383(4) 0.3689(6) 0.051(3) Uani 1 1 d . . .
H12B H 0.2091 0.6664 0.3893 0.061 Uiso 1 1 calc R . .
C12C C 0.4921(6) 0.6472(4) 0.4034(7) 0.053(3) Uani 1 1 d . . .
H12C H 0.4817 0.6575 0.4497 0.063 Uiso 1 1 calc R . .
C13A C 0.1389(6) 0.2803(4) 0.5006(6) 0.052(3) Uani 1 1 d . . .
H13A H 0.1663 0.3092 0.5091 0.062 Uiso 1 1 calc R . .
C13B C 0.2957(5) 0.6244(4) 0.3855(7) 0.052(3) Uani 1 1 d . . .
H13B H 0.3366 0.6426 0.4177 0.062 Uiso 1 1 calc R . .
C13C C 0.5585(6) 0.6304(4) 0.4072(7) 0.052(3) Uani 1 1 d . . .
H13C H 0.6001 0.6272 0.4569 0.062 Uiso 1 1 calc R . .
C14C C 0.5516(5) 0.6189(4) 0.3218(6) 0.046(2) Uani 1 1 d . . .
H14C H 0.5881 0.6075 0.3062 0.055 Uiso 1 1 calc R . .
C14A C 0.1476(5) 0.2362(4) 0.4597(6) 0.048(2) Uani 1 1 d . . .
H14A H 0.1823 0.2310 0.4375 0.058 Uiso 1 1 calc R . .
C14B C 0.2948(5) 0.5795(4) 0.3463(6) 0.049(2) Uani 1 1 d . . .
H14B H 0.3352 0.5620 0.3492 0.059 Uiso 1 1 calc R . .
C15B C 0.1965(5) 0.5215(4) 0.2348(6) 0.048(2) Uani 1 1 d . . .
C15C C 0.4452(5) 0.6125(4) 0.1711(6) 0.047(2) Uani 1 1 d . . .
C15A C 0.0908(5) 0.1465(4) 0.4319(6) 0.047(2) Uani 1 1 d . . .
C16C C 0.3732(6) 0.6389(4) 0.1237(7) 0.059(3) Uani 1 1 d . . .
H16A H 0.3808 0.6743 0.1251 0.088 Uiso 1 1 calc R . .
H16B H 0.3413 0.6312 0.1515 0.088 Uiso 1 1 calc R . .
H16C H 0.3524 0.6278 0.0650 0.088 Uiso 1 1 calc R . .
C16B C 0.2544(6) 0.4819(4) 0.2479(7) 0.061(3) Uani 1 1 d . . .
H16D H 0.2667 0.4662 0.3030 0.092 Uiso 1 1 calc R . .
H16E H 0.2962 0.4975 0.2457 0.092 Uiso 1 1 calc R . .
H16F H 0.2365 0.4572 0.2032 0.092 Uiso 1 1 calc R . .
C16A C 0.1298(6) 0.1162(4) 0.5154(7) 0.058(3) Uani 1 1 d . . .
H16G H 0.1788 0.1270 0.5424 0.087 Uiso 1 1 calc R . .
H16H H 0.1284 0.0814 0.5016 0.087 Uiso 1 1 calc R . .
H16I H 0.1063 0.1215 0.5542 0.087 Uiso 1 1 calc R . .
C17B C 0.1289(5) 0.4967(4) 0.2396(7) 0.054(3) Uani 1 1 d . . .
H17A H 0.0931 0.5218 0.2321 0.080 Uiso 1 1 calc R . .
H17B H 0.1416 0.4810 0.2948 0.080 Uiso 1 1 calc R . .
H17C H 0.1102 0.4721 0.1949 0.080 Uiso 1 1 calc R . .
C17C C 0.4942(6) 0.6241(4) 0.1238(7) 0.057(3) Uani 1 1 d . . .
H17D H 0.4732 0.6111 0.0663 0.085 Uiso 1 1 calc R . .
H17E H 0.5403 0.6090 0.1540 0.085 Uiso 1 1 calc R . .
H17F H 0.4998 0.6596 0.1216 0.085 Uiso 1 1 calc R . .
C17A C 0.1280(6) 0.1375(5) 0.3714(7) 0.062(3) Uani 1 1 d . . .
H17G H 0.1072 0.1585 0.3217 0.093 Uiso 1 1 calc R . .
H17H H 0.1223 0.1032 0.3537 0.093 Uiso 1 1 calc R . .
H17I H 0.1781 0.1450 0.4004 0.093 Uiso 1 1 calc R . .
C18A C 0.0125(5) 0.1289(4) 0.3897(7) 0.058(3) Uani 1 1 d . . .
H18A H -0.0100 0.1328 0.4297 0.087 Uiso 1 1 calc R . .
H18B H 0.0113 0.0944 0.3739 0.087 Uiso 1 1 calc R . .
H18C H -0.0127 0.1484 0.3390 0.087 Uiso 1 1 calc R . .
C18B C 0.1758(6) 0.5454(4) 0.1446(7) 0.060(3) Uani 1 1 d . . .
H18D H 0.1631 0.5197 0.1016 0.090 Uiso 1 1 calc R . .
H18E H 0.2159 0.5640 0.1435 0.090 Uiso 1 1 calc R . .
H18F H 0.1358 0.5674 0.1329 0.090 Uiso 1 1 calc R . .
C18C C 0.4324(6) 0.5554(4) 0.1683(7) 0.061(3) Uani 1 1 d . . .
H18G H 0.4114 0.5445 0.1094 0.092 Uiso 1 1 calc R . .
H18H H 0.4005 0.5478 0.1961 0.092 Uiso 1 1 calc R . .
H18I H 0.4773 0.5386 0.1977 0.092 Uiso 1 1 calc R . .
C19C C 0.6517(5) 0.7048(4) 0.2089(7) 0.050(2) Uani 1 1 d . . .
H19C H 0.6187 0.7270 0.1716 0.060 Uiso 1 1 calc R . .
C19A C -0.1443(5) 0.2126(4) 0.3097(7) 0.051(2) Uani 1 1 d . . .
H19A H -0.1393 0.2044 0.2589 0.061 Uiso 1 1 calc R . .
C19B C 0.0692(5) 0.5076(4) 0.4236(7) 0.050(2) Uani 1 1 d . . .
H19B H 0.0952 0.4782 0.4416 0.060 Uiso 1 1 calc R . .
C20C C 0.7014(6) 0.6825(4) 0.1822(7) 0.056(3) Uani 1 1 d . . .
H20C H 0.7012 0.6892 0.1282 0.067 Uiso 1 1 calc R . .
C20A C -0.1986(5) 0.1891(4) 0.3268(7) 0.057(3) Uani 1 1 d . . .
H20A H -0.2274 0.1650 0.2894 0.068 Uiso 1 1 calc R . .
C20B C -0.0049(6) 0.5050(4) 0.3937(7) 0.056(3) Uani 1 1 d . . .
H20B H -0.0275 0.4747 0.3922 0.067 Uiso 1 1 calc R . .
C21B C -0.0443(6) 0.5477(4) 0.3663(8) 0.063(3) Uani 1 1 d . . .
H21B H -0.0941 0.5471 0.3454 0.076 Uiso 1 1 calc R . .
C21A C -0.2087(6) 0.2021(4) 0.3990(7) 0.053(3) Uani 1 1 d . . .
H21A H -0.2455 0.1878 0.4108 0.064 Uiso 1 1 calc R . .
C21C C 0.7502(6) 0.6505(4) 0.2371(7) 0.057(3) Uani 1 1 d . . .
H21C H 0.7836 0.6349 0.2204 0.069 Uiso 1 1 calc R . .
C22A C -0.1638(5) 0.2366(4) 0.4541(7) 0.049(2) Uani 1 1 d . . .
H22A H -0.1691 0.2458 0.5043 0.059 Uiso 1 1 calc R . .
C22B C -0.0076(5) 0.5920(4) 0.3708(6) 0.048(2) Uani 1 1 d . . .
H22B H -0.0324 0.6219 0.3529 0.057 Uiso 1 1 calc R . .
C22C C 0.7506(5) 0.6413(4) 0.3160(6) 0.050(3) Uani 1 1 d . . .
H22C H 0.7845 0.6202 0.3546 0.061 Uiso 1 1 calc R . .
C23C C 0.6986(5) 0.6644(4) 0.3376(7) 0.049(2) Uani 1 1 d . . .
H23C H 0.6982 0.6576 0.3913 0.058 Uiso 1 1 calc R . .
C23A C -0.1102(5) 0.2574(4) 0.4330(6) 0.048(2) Uani 1 1 d . . .
H23A H -0.0799 0.2807 0.4709 0.058 Uiso 1 1 calc R . .
C23B C 0.0651(5) 0.5908(4) 0.4019(6) 0.049(2) Uani 1 1 d . . .
H23B H 0.0888 0.6209 0.4052 0.059 Uiso 1 1 calc R . .
C24C C 0.3620(5) 0.7810(4) 0.2699(6) 0.047(2) Uani 1 1 d . . .
H24C H 0.3692 0.7866 0.2196 0.056 Uiso 1 1 calc R . .
C24A C 0.1382(5) 0.2786(4) 0.2293(6) 0.052(3) Uani 1 1 d . . .
H24A H 0.1022 0.2574 0.1946 0.062 Uiso 1 1 calc R . .
C24B C 0.4403(5) 0.5821(4) 0.5623(6) 0.047(2) Uani 1 1 d . . .
H24B H 0.4205 0.6139 0.5488 0.057 Uiso 1 1 calc R . .
C25A C 0.1958(6) 0.2865(5) 0.2082(7) 0.062(3) Uani 1 1 d . . .
H25A H 0.1988 0.2705 0.1610 0.075 Uiso 1 1 calc R . .
C25B C 0.5120(6) 0.5781(4) 0.6000(7) 0.054(3) Uani 1 1 d . . .
H25B H 0.5405 0.6066 0.6120 0.065 Uiso 1 1 calc R . .
C25C C 0.2982(6) 0.7959(4) 0.2720(7) 0.058(3) Uani 1 1 d . . .
H25C H 0.2633 0.8113 0.2246 0.070 Uiso 1 1 calc R . .
C26B C 0.5435(5) 0.5314(4) 0.6210(7) 0.055(3) Uani 1 1 d . . .
H26B H 0.5931 0.5278 0.6472 0.065 Uiso 1 1 calc R . .
C26A C 0.2500(6) 0.3189(4) 0.2583(7) 0.058(3) Uani 1 1 d . . .
H26A H 0.2897 0.3248 0.2453 0.070 Uiso 1 1 calc R . .
C26C C 0.2869(6) 0.7874(4) 0.3464(8) 0.060(3) Uani 1 1 d . . .
H26C H 0.2437 0.7964 0.3493 0.072 Uiso 1 1 calc R . .
C27A C 0.2432(5) 0.3416(4) 0.3265(6) 0.050(2) Uani 1 1 d . . .
H27A H 0.2783 0.3636 0.3612 0.060 Uiso 1 1 calc R . .
C27B C 0.4994(5) 0.4911(4) 0.6019(7) 0.050(2) Uani 1 1 d . . .
H27B H 0.5186 0.4591 0.6151 0.060 Uiso 1 1 calc R . .
C27C C 0.3403(6) 0.7656(4) 0.4161(7) 0.053(3) Uani 1 1 d . . .
H27C H 0.3345 0.7600 0.4672 0.064 Uiso 1 1 calc R . .
C28B C 0.4264(5) 0.4975(4) 0.5633(6) 0.048(2) Uani 1 1 d . . .
H28B H 0.3972 0.4693 0.5505 0.058 Uiso 1 1 calc R . .
C28A C 0.1830(5) 0.3316(4) 0.3438(6) 0.048(2) Uani 1 1 d . . .
H28A H 0.1785 0.3477 0.3901 0.058 Uiso 1 1 calc R . .
C28C C 0.4029(5) 0.7522(4) 0.4077(7) 0.049(2) Uani 1 1 d . . .
H28C H 0.4391 0.7376 0.4550 0.059 Uiso 1 1 calc R . .

loop_
_atom_site_aniso_label
_atom_site_aniso_U_11
_atom_site_aniso_U_22
_atom_site_aniso_U_33
_atom_site_aniso_U_23
_atom_site_aniso_U_13
_atom_site_aniso_U_12
Nd1 0.0445(3) 0.0407(3) 0.0423(3) -0.0022(2) 0.0174(2) -0.0034(2)
Nd2 0.0404(3) 0.0378(3) 0.0463(3) 0.0007(2) 0.0142(2) 0.0000(2)
Nd3 0.0448(3) 0.0424(3) 0.0391(3) 0.0022(2) 0.0165(2) 0.0037(2)
I1 0.0530(4) 0.0450(4) 0.0448(4) -0.0031(3) 0.0181(3) -0.0046(3)
I2 0.0502(4) 0.0405(4) 0.0458(4) 0.0005(3) 0.0171(3) -0.0003(3)
I3 0.0549(4) 0.0480(4) 0.0432(3) 0.0049(3) 0.0187(3) 0.0061(3)
N1A 0.042(5) 0.038(5) 0.052(5) -0.001(4) 0.016(4) 0.005(4)
N2A 0.049(5) 0.041(5) 0.047(5) -0.001(4) 0.023(4) 0.004(4)
N1B 0.047(5) 0.040(5) 0.045(4) -0.001(4) 0.020(4) -0.004(4)
N2B 0.042(5) 0.044(5) 0.054(5) 0.001(4) 0.017(4) 0.001(4)
N1C 0.047(5) 0.044(5) 0.043(5) 0.003(4) 0.016(4) -0.003(4)
N2C 0.041(5) 0.045(5) 0.049(5) -0.003(4) 0.016(4) -0.002(4)
C1B 0.049(6) 0.053(6) 0.041(5) -0.011(4) 0.023(4) 0.000(5)
C1A 0.050(6) 0.033(5) 0.053(6) 0.001(4) 0.024(5) 0.002(4)
C1C 0.042(5) 0.053(6) 0.035(5) -0.007(4) 0.011(4) -0.008(4)
C2C 0.045(6) 0.052(6) 0.045(5) -0.002(5) 0.015(4) 0.004(5)
C2B 0.049(6) 0.048(6) 0.054(6) -0.009(5) 0.026(5) 0.001(5)
C2A 0.065(7) 0.042(6) 0.057(7) -0.006(5) 0.022(5) -0.003(5)
C3B 0.061(7) 0.043(6) 0.054(6) -0.004(5) 0.024(5) 0.005(5)
C3A 0.055(6) 0.037(5) 0.055(6) -0.010(5) 0.029(5) -0.007(4)
C3C 0.044(6) 0.063(7) 0.044(6) -0.005(5) 0.013(5) 0.010(5)
C4C 0.056(6) 0.054(6) 0.038(5) -0.001(5) 0.016(5) -0.009(5)
C4B 0.059(7) 0.041(6) 0.050(6) -0.009(5) 0.017(5) -0.010(5)
C4A 0.066(7) 0.044(6) 0.057(6) 0.003(5) 0.039(5) -0.003(5)
C5C 0.040(5) 0.050(6) 0.047(6) -0.012(5) 0.015(4) 0.008(4)
C5B 0.045(6) 0.051(6) 0.048(6) -0.004(5) 0.010(5) -0.012(5)
C5A 0.054(6) 0.040(6) 0.058(6) -0.003(5) 0.029(5) 0.000(4)
C6B 0.049(6) 0.045(6) 0.052(6) -0.009(5) 0.024(5) 0.003(4)
C6A 0.059(6) 0.042(6) 0.044(5) 0.001(4) 0.025(5) -0.001(5)
C6C 0.047(6) 0.045(6) 0.052(6) -0.005(5) 0.013(5) 0.005(5)
C7C 0.067(7) 0.058(7) 0.056(7) 0.000(5) 0.019(6) -0.004(6)
C7B 0.062(7) 0.058(7) 0.063(7) -0.004(6) 0.020(6) 0.000(6)
C7A 0.065(7) 0.052(7) 0.074(8) 0.007(6) 0.032(6) 0.005(5)
C8C 0.058(7) 0.054(7) 0.060(7) 0.001(5) 0.025(5) 0.006(5)
C8A 0.055(7) 0.060(7) 0.052(6) 0.005(5) 0.024(5) 0.004(5)
C8B 0.058(7) 0.053(7) 0.066(7) -0.002(6) 0.020(6) -0.006(5)
C9A 0.064(7) 0.062(7) 0.049(6) 0.000(5) 0.033(5) -0.004(5)
C9B 0.055(6) 0.055(7) 0.046(6) 0.003(5) 0.023(5) 0.007(5)
C9C 0.071(7) 0.046(6) 0.059(7) -0.015(5) 0.024(6) 0.000(5)
C10C 0.052(6) 0.034(5) 0.053(6) -0.003(4) 0.025(5) -0.001(4)
C10A 0.043(6) 0.051(6) 0.040(5) 0.007(5) 0.005(4) 0.002(5)
C10B 0.045(6) 0.042(6) 0.054(6) 0.009(5) 0.018(5) 0.001(4)
C11A 0.051(6) 0.051(6) 0.037(5) 0.012(4) 0.024(4) 0.003(5)
C11B 0.046(6) 0.055(6) 0.043(5) 0.013(5) 0.016(4) -0.001(5)
C11C 0.048(6) 0.043(6) 0.058(6) 0.006(5) 0.027(5) 0.002(4)
C12A 0.064(7) 0.052(7) 0.039(5) 0.000(5) 0.017(5) 0.003(5)
C12B 0.060(7) 0.044(6) 0.048(6) 0.011(5) 0.019(5) 0.007(5)
C12C 0.061(7) 0.036(6) 0.068(7) 0.004(5) 0.034(6) -0.004(5)
C13A 0.060(7) 0.048(6) 0.039(5) -0.005(5) 0.011(5) -0.004(5)
C13B 0.048(6) 0.048(6) 0.058(6) 0.010(5) 0.020(5) -0.006(5)
C13C 0.062(7) 0.035(6) 0.051(6) 0.010(5) 0.015(5) 0.006(5)
C14C 0.039(5) 0.041(5) 0.062(6) 0.012(5) 0.026(5) -0.003(4)
C14A 0.040(5) 0.062(7) 0.042(5) 0.007(5) 0.015(4) 0.002(5)
C14B 0.041(6) 0.051(6) 0.055(6) 0.010(5) 0.018(5) -0.004(4)
C15B 0.050(6) 0.054(6) 0.045(6) 0.005(5) 0.024(5) -0.003(5)
C15C 0.052(6) 0.046(6) 0.048(6) 0.002(5) 0.023(5) -0.003(5)
C15A 0.043(6) 0.047(6) 0.049(6) 0.011(5) 0.017(4) 0.004(4)
C16C 0.055(7) 0.066(8) 0.057(7) -0.004(6) 0.023(5) -0.003(5)
C16B 0.062(7) 0.054(7) 0.064(7) -0.005(6) 0.021(6) 0.002(5)
C16A 0.064(7) 0.048(6) 0.060(7) 0.015(5) 0.023(5) 0.010(5)
C17B 0.048(6) 0.053(7) 0.057(6) -0.005(5) 0.018(5) -0.008(5)
C17C 0.056(7) 0.068(8) 0.047(6) -0.006(5) 0.022(5) -0.003(5)
C17A 0.064(7) 0.064(8) 0.062(7) -0.001(6) 0.030(6) 0.009(6)
C18A 0.054(7) 0.055(7) 0.063(7) -0.002(5) 0.021(5) -0.002(5)
C18B 0.066(7) 0.060(7) 0.049(6) -0.003(5) 0.018(5) -0.004(6)
C18C 0.059(7) 0.054(7) 0.067(7) -0.005(6) 0.020(6) -0.008(5)
C19C 0.048(6) 0.053(6) 0.050(6) 0.006(5) 0.018(5) -0.003(5)
C19A 0.048(6) 0.055(7) 0.050(6) -0.004(5) 0.019(5) -0.003(5)
C19B 0.051(6) 0.043(6) 0.060(6) 0.000(5) 0.026(5) 0.000(5)
C20C 0.056(7) 0.065(7) 0.052(6) -0.001(5) 0.027(5) 0.000(5)
C20A 0.047(6) 0.052(7) 0.068(7) -0.007(6) 0.020(5) -0.011(5)
C20B 0.053(7) 0.046(6) 0.079(8) -0.006(6) 0.037(6) -0.011(5)
C21B 0.045(6) 0.059(7) 0.087(8) -0.003(6) 0.026(6) -0.002(5)
C21A 0.055(6) 0.055(7) 0.053(6) -0.002(5) 0.026(5) -0.006(5)
C21C 0.054(7) 0.061(7) 0.067(7) 0.007(6) 0.034(6) 0.010(5)
C22A 0.046(6) 0.050(6) 0.057(6) -0.002(5) 0.025(5) 0.003(5)
C22B 0.049(6) 0.047(6) 0.058(6) -0.003(5) 0.032(5) 0.007(5)
C22C 0.052(6) 0.059(7) 0.046(6) 0.008(5) 0.026(5) 0.000(5)
C23C 0.049(6) 0.049(6) 0.048(6) 0.002(5) 0.019(5) -0.005(5)
C23A 0.052(6) 0.048(6) 0.043(5) 0.001(5) 0.016(5) -0.004(5)
C23B 0.054(7) 0.040(6) 0.042(5) -0.001(4) 0.007(5) 0.001(5)
C24C 0.041(6) 0.052(6) 0.047(6) 0.005(5) 0.019(4) 0.000(5)
C24A 0.043(6) 0.064(7) 0.048(6) -0.003(5) 0.018(5) 0.000(5)
C24B 0.051(6) 0.041(6) 0.055(6) 0.001(5) 0.027(5) 0.003(5)
C25A 0.056(7) 0.080(9) 0.049(6) -0.013(6) 0.019(5) -0.003(6)
C25B 0.052(7) 0.050(6) 0.052(6) 0.002(5) 0.011(5) -0.011(5)
C25C 0.054(7) 0.059(7) 0.059(7) 0.015(5) 0.020(5) 0.005(5)
C26B 0.037(6) 0.058(7) 0.063(7) 0.002(5) 0.014(5) 0.005(5)
C26A 0.052(6) 0.070(8) 0.062(7) 0.000(6) 0.032(5) -0.007(6)
C26C 0.047(6) 0.059(7) 0.082(8) 0.009(6) 0.035(6) 0.011(5)
C27A 0.044(6) 0.058(7) 0.048(6) -0.003(5) 0.017(5) 0.000(5)
C27B 0.049(6) 0.050(6) 0.058(6) 0.009(5) 0.028(5) 0.011(5)
C27C 0.057(7) 0.052(6) 0.056(6) 0.000(5) 0.027(5) -0.001(5)
C28B 0.054(6) 0.041(6) 0.052(6) 0.002(5) 0.025(5) -0.003(5)
C28A 0.055(6) 0.045(6) 0.046(6) 0.001(5) 0.021(5) -0.002(5)
C28C 0.044(6) 0.044(6) 0.059(6) -0.001(5) 0.022(5) 0.001(4)

loop_
_atom_type_symbol
_atom_type_description
_atom_type_scat_dispersion_real
_atom_type_scat_dispersion_imag
_atom_type_scat_source
C C 0.0033 0.0016 'International Tables Vol C Tables 4.2.6.8 and 6.1.1.4'
H H 0.0000 0.0000 'International Tables Vol C Tables 4.2.6.8 and 6.1.1.4'
N N 0.0061 0.0033 'International Tables Vol C Tables 4.2.6.8 and 6.1.1.4'
I I -0.4742 1.8119 'International Tables Vol C Tables 4.2.6.8 and 6.1.1.4'
Nd Nd -0.1943 3.0179 'International Tables Vol C Tables 4.2.6.8 and 6.1.1.4'

loop_
_geom_angle_atom_site_label_1
_geom_angle_atom_site_label_2
_geom_angle_atom_site_label_3
_geom_angle
_geom_angle_site_symmetry_1
_geom_angle_site_symmetry_3
_geom_angle_publ_flag
N2A Nd1 N1A 159.9(2) . . ?
N2A Nd1 I1 80.28(17) . . ?
N1A Nd1 I1 80.02(17) . . ?
N2B Nd2 N1B 162.1(2) . . ?
N2B Nd2 I2 81.79(17) . . ?
N1B Nd2 I2 80.39(17) . . ?
N2C Nd3 N1C 162.9(2) . . ?
N2C Nd3 I3 81.92(17) . . ?
N1C Nd3 I3 81.44(16) . . ?
C19A N1A C23A 115.0(9) . . ?
C19A N1A Nd1 127.9(7) . . ?
C23A N1A Nd1 116.5(6) . . ?
C24A N2A C28A 116.1(9) . . ?
C24A N2A Nd1 127.8(7) . . ?
C28A N2A Nd1 116.1(6) . . ?
C23B N1B C19B 115.2(9) . . ?
C23B N1B Nd2 116.8(6) . . ?
C19B N1B Nd2 128.0(7) . . ?
C24B N2B C28B 115.8(8) . . ?
C24B N2B Nd2 117.7(6) . . ?
C28B N2B Nd2 126.2(6) . . ?
C19C N1C C23C 116.3(9) . . ?
C19C N1C Nd3 126.7(6) . . ?
C23C N1C Nd3 116.3(6) . . ?
C28C N2C C24C 116.0(8) . . ?
C28C N2C Nd3 117.7(6) . . ?
C24C N2C Nd3 126.3(6) . . ?
C2B C1B C5B 105.4(9) . . ?
C2B C1B C6B 126.5(9) . . ?
C5B C1B C6B 126.7(9) . . ?
C2A C1A C5A 105.8(9) . . ?
C2A C1A C6A 126.4(9) . . ?
C5A C1A C6A 127.0(9) . . ?
C2C C1C C5C 105.9(9) . . ?
C2C C1C C6C 127.2(9) . . ?
C5C C1C C6C 125.6(9) . . ?
C3C C2C C1C 109.2(9) . . ?
C3B C2B C1B 109.4(9) . . ?
C3A C2A C1A 109.0(10) . . ?
C2B C3B C4B 108.6(9) . . ?
C2A C3A C4A 108.5(9) . . ?
C4C C3C C2C 107.8(9) . . ?
C3C C4C C5C 108.5(10) . . ?
C5B C4B C3B 105.8(9) . . ?
C5A C4A C3A 107.3(9) . . ?
C4C C5C C1C 108.7(9) . . ?
C4B C5B C1B 110.8(9) . . ?
C4A C5A C1A 109.3(9) . . ?
C1B C6B C7B 108.4(8) . . ?
C1B C6B C8B 110.3(8) . . ?
C7B C6B C8B 110.7(9) . . ?
C1B C6B C9B 110.3(8) . . ?
C7B C6B C9B 108.3(8) . . ?
C8B C6B C9B 108.8(8) . . ?
C1A C6A C8A 112.2(8) . . ?
C1A C6A C9A 111.4(8) . . ?
C8A C6A C9A 109.6(8) . . ?
C1A C6A C7A 106.3(8) . . ?
C8A C6A C7A 108.7(9) . . ?
C9A C6A C7A 108.5(9) . . ?
C7C C6C C1C 111.8(9) . . ?
C7C C6C C9C 110.1(9) . . ?
C1C C6C C9C 107.1(8) . . ?
C7C C6C C8C 109.1(9) . . ?
C1C C6C C8C 110.1(9) . . ?
C9C C6C C8C 108.5(9) . . ?
C11C C10C C14C 106.0(9) . . ?
C11C C10C C15C 127.3(9) . . ?
C14C C10C C15C 125.8(9) . . ?
C14A C10A C11A 106.0(9) . . ?
C14A C10A C15A 126.1(9) . . ?
C11A C10A C15A 127.0(9) . . ?
C11B C10B C14B 105.2(9) . . ?
C11B C10B C15B 125.9(9) . . ?
C14B C10B C15B 127.7(9) . . ?
C12A C11A C10A 109.8(9) . . ?
C10B C11B C12B 110.8(9) . . ?
C12C C11C C10C 110.1(9) . . ?
C13A C12A C11A 107.6(9) . . ?
C11B C12B C13B 105.4(10) . . ?
C13C C12C C11C 107.2(10) . . ?
C12A C13A C14A 108.2(9) . . ?
C14B C13B C12B 108.6(9) . . ?
C12C C13C C14C 108.5(9) . . ?
C13C C14C C10C 108.2(9) . . ?
C10A C14A C13A 108.4(9) . . ?
C13B C14B C10B 110.0(9) . . ?
C16B C15B C10B 112.0(8) . . ?
C16B C15B C18B 108.8(9) . . ?
C10B C15B C18B 106.9(8) . . ?
C16B C15B C17B 109.9(9) . . ?
C10B C15B C17B 110.1(8) . . ?
C18B C15B C17B 109.1(8) . . ?
C10C C15C C16C 111.4(8) . . ?
C10C C15C C17C 111.5(8) . . ?
C16C C15C C17C 108.3(8) . . ?
C10C C15C C18C 107.8(8) . . ?
C16C C15C C18C 109.1(9) . . ?
C17C C15C C18C 108.7(9) . . ?
C17A C15A C10A 111.7(9) . . ?
C17A C15A C18A 109.8(9) . . ?
C10A C15A C18A 110.8(8) . . ?
C17A C15A C16A 108.7(9) . . ?
C10A C15A C16A 106.8(8) . . ?
C18A C15A C16A 108.8(8) . . ?
N1C C19C C20C 123.2(10) . . ?
N1A C19A C20A 124.0(10) . . ?
N1B C19B C20B 123.9(10) . . ?
C21C C20C C19C 118.5(10) . . ?
C21A C20A C19A 118.9(10) . . ?
C21B C20B C19B 119.1(10) . . ?
C20B C21B C22B 117.9(10) . . ?
C20A C21A C22A 119.0(10) . . ?
C22C C21C C20C 120.3(10) . . ?
C21A C22A C23A 118.3(10) . . ?
C23B C22B C21B 118.5(10) . . ?
C21C C22C C23C 118.0(10) . . ?
N1C C23C C22C 123.7(9) . . ?
N1A C23A C22A 124.6(10) . . ?
N1B C23B C22B 125.4(10) . . ?
N2C C24C C25C 123.9(10) . . ?
N2A C24A C25A 123.9(10) . . ?
C25B C24B N2B 123.9(10) . . ?
C24A C25A C26A 119.3(10) . . ?
C24B C25B C26B 119.7(10) . . ?
C24C C25C C26C 118.4(10) . . ?
C27B C26B C25B 117.7(10) . . ?
C27A C26A C25A 118.2(10) . . ?
C27C C26C C25C 119.3(10) . . ?
C26A C27A C28A 119.0(10) . . ?
C26B C27B C28B 119.9(10) . . ?
C26C C27C C28C 117.9(10) . . ?
N2B C28B C27B 122.9(10) . . ?
N2A C28A C27A 123.5(9) . . ?
N2C C28C C27C 124.5(10) . . ?

loop_
_geom_bond_atom_site_label_1
_geom_bond_atom_site_label_2
_geom_bond_distance
_geom_bond_site_symmetry_2
_geom_bond_publ_flag
Nd1 C13A 2.681(10) . ?
Nd1 C4A 2.706(10) . ?
Nd1 C12A 2.714(10) . ?
Nd1 C3A 2.727(9) . ?
Nd1 N2A 2.735(8) . ?
Nd1 N1A 2.740(8) . ?
Nd1 C14A 2.792(9) . ?
Nd1 C2A 2.794(11) . ?
Nd1 C5A 2.797(10) . ?
Nd1 C11A 2.819(9) . ?
Nd1 C10A 2.878(10) . ?
Nd1 C1A 2.886(9) . ?
Nd1 I1 3.1457(8) . ?
Nd2 C3B 2.686(10) . ?
Nd2 C12B 2.706(9) . ?
Nd2 C4B 2.712(10) . ?
Nd2 N2B 2.728(8) . ?
Nd2 C13B 2.727(10) . ?
Nd2 N1B 2.756(8) . ?
Nd2 C2B 2.790(9) . ?
Nd2 C14B 2.806(10) . ?
Nd2 C5B 2.813(10) . ?
Nd2 C11B 2.814(9) . ?
Nd2 C1B 2.879(9) . ?
Nd2 C10B 2.887(10) . ?
Nd2 I2 3.1574(9) . ?
Nd3 C12C 2.706(10) . ?
Nd3 C3C 2.706(10) . ?
Nd3 C4C 2.705(9) . ?
Nd3 C13C 2.722(9) . ?
Nd3 N2C 2.735(8) . ?
Nd3 N1C 2.749(8) . ?
Nd3 C11C 2.791(10) . ?
Nd3 C2C 2.796(10) . ?
Nd3 C5C 2.804(9) . ?
Nd3 C14C 2.817(10) . ?
Nd3 C1C 2.880(10) . ?
Nd3 C10C 2.887(9) . ?
Nd3 I3 3.1725(8) . ?
N1A C19A 1.340(12) . ?
N1A C23A 1.343(12) . ?
N2A C24A 1.332(12) . ?
N2A C28A 1.351(12) . ?
N1B C23B 1.334(12) . ?
N1B C19B 1.336(12) . ?
N2B C24B 1.349(12) . ?
N2B C28B 1.351(12) . ?
N1C C19C 1.334(12) . ?
N1C C23C 1.343(12) . ?
N2C C28C 1.335(12) . ?
N2C C24C 1.348(12) . ?
C1B C2B 1.413(14) . ?
C1B C5B 1.411(14) . ?
C1B C6B 1.530(14) . ?
C1A C2A 1.422(14) . ?
C1A C5A 1.429(13) . ?
C1A C6A 1.521(13) . ?
C1C C2C 1.407(14) . ?
C1C C5C 1.411(14) . ?
C1C C6C 1.537(14) . ?
C2C C3C 1.389(14) . ?
C2B C3B 1.383(14) . ?
C2A C3A 1.399(14) . ?
C3B C4B 1.427(15) . ?
C3A C4A 1.412(14) . ?
C3C C4C 1.386(14) . ?
C4C C5C 1.389(14) . ?
C4B C5B 1.391(14) . ?
C4A C5A 1.405(14) . ?
C6B C7B 1.533(14) . ?
C6B C8B 1.540(14) . ?
C6B C9B 1.558(13) . ?
C6A C8A 1.523(14) . ?
C6A C9A 1.539(13) . ?
C6A C7A 1.546(14) . ?
C6C C7C 1.518(15) . ?
C6C C9C 1.542(14) . ?
C6C C8C 1.552(14) . ?
C10C C11C 1.414(13) . ?
C10C C14C 1.427(13) . ?
C10C C15C 1.507(14) . ?
C10A C14A 1.416(14) . ?
C10A C11A 1.412(14) . ?
C10A C15A 1.531(14) . ?
C10B C11B 1.392(14) . ?
C10B C14B 1.409(13) . ?
C10B C15B 1.532(14) . ?
C11A C12A 1.396(14) . ?
C11B C12B 1.403(14) . ?
C11C C12C 1.410(14) . ?
C12A C13A 1.397(15) . ?
C12B C13B 1.413(14) . ?
C12C C13C 1.399(15) . ?
C13A C14A 1.415(14) . ?
C13B C14B 1.369(15) . ?
C13C C14C 1.427(14) . ?
C15B C16B 1.532(14) . ?
C15B C18B 1.551(14) . ?
C15B C17B 1.555(13) . ?
C15C C16C 1.534(14) . ?
C15C C17C 1.535(14) . ?
C15C C18C 1.548(14) . ?
C15A C17A 1.512(14) . ?
C15A C18A 1.537(14) . ?
C15A C16A 1.546(13) . ?
C19C C20C 1.393(14) . ?
C19A C20A 1.395(14) . ?
C19B C20B 1.385(14) . ?
C20C C21C 1.358(15) . ?
C20A C21A 1.360(14) . ?
C20B C21B 1.367(15) . ?
C21B C22B 1.386(15) . ?
C21A C22A 1.371(14) . ?
C21C C22C 1.352(14) . ?
C22A C23A 1.389(14) . ?
C22B C23B 1.358(14) . ?
C22C C23C 1.390(14) . ?
C24C C25C 1.370(14) . ?
C24A C25A 1.367(15) . ?
C24B C25B 1.343(14) . ?
C25A C26A 1.393(15) . ?
C25B C26B 1.386(14) . ?
C25C C26C 1.383(15) . ?
C26B C27B 1.359(15) . ?
C26A C27A 1.359(14) . ?
C26C C27C 1.376(15) . ?
C27A C28A 1.391(13) . ?
C27B C28B 1.372(14) . ?
C27C C28C 1.381(14) . ?
